data_1563589
loop_
_publ_author_name
'Stavila, Vitalie'
'Her, Jae-Hyuk'
'Zhou, Wei'
'Hwang, Son-Jong'
'Kim, Chul'
'Ottley, Leigh Anna M.'
'Udovic, Terrence J.'

_publ_section_title
;
 Probing the structure, stability and hydrogen storage properties of
 calcium dodecahydro-closo-dodecaborate
;
_journal_issue 5
_journal_name_full 'Journal of Solid State Chemistry'
_journal_page_first 1133
_journal_page_last 1140
_journal_paper_doi 10.1016/j.jssc.2010.03.026
_journal_volume 183
_journal_year 2010
_chemical_formula_moiety 'H18 B12 Ca O3'
_chemical_formula_structural 'H18 B12 Ca O3'
_chemical_formula_sum 'B12 Ca H18 O3'
_chemical_formula_weight 235.94
_chemical_name_systematic
;
Trihydrated calcium dodecahydro-closo-dodecaborate
;
_space_group_IT_number 167
_space_group_name_Hall '-R 3 2"c'
_space_group_name_H-M_alt 'R -3 c :H'
_symmetry_cell_setting trigonal
_cell_angle_alpha 90
_cell_angle_beta 90
_cell_angle_gamma 120
_cell_formula_units_Z 6
_cell_length_a 11.2302(29)
_cell_length_b 11.2302(29)
_cell_length_c 16.5875(40)
_cell_measurement_temperature 293
_cell_volume 1811.7(8)
_computing_cell_refinement TOPAS-Academic
_computing_data_collection Rigaku
_computing_data_reduction TOPAS-Academic
_computing_structure_refinement TOPAS-Academic
_computing_structure_solution TOPAS-Academic
_diffrn_ambient_temperature 293
_diffrn_detector 'scintillation counter with Ni filiter'
_diffrn_measurement_device_type 'Rigaku Ultima III diffractometer'
_diffrn_radiation_monochromator None
_diffrn_radiation_type 'Cu K\a'
_diffrn_radiation_wavelength 1.54059
_diffrn_source 'sealed tube'
_diffrn_source_target Cu
_exptl_absorpt_correction_type none
_pd_char_colour white
_pd_instr_location
;
National Institute of Standards and Technology Center for Neutron Research
;
_pd_meas_2theta_range_inc 0.01
_pd_meas_2theta_range_max 100.000
_pd_meas_2theta_range_min 10.000
_pd_meas_number_of_points 9001
_pd_meas_scan_method step
_pd_proc_2theta_range_inc 0.01
_pd_proc_2theta_range_max 100.0
_pd_proc_2theta_range_min 10.0
_pd_proc_info_excluded_regions none
_pd_proc_ls_background_function
;
Chebyshev polynomial with 9 coefficients
;
_pd_proc_ls_pref_orient_corr
;
none
;
_pd_proc_ls_profile_function
;
Simple_Axial_model function in TOPAS-Academic.
;
_pd_proc_ls_prof_R_factor 0.053
_pd_proc_ls_prof_wR_expected 0.066
_pd_proc_ls_prof_wR_factor 0.069
_pd_proc_wavelength 1.54059
_pd_spec_mounting
;
capillary
;
_pd_spec_mount_mode transmission
_pd_spec_shape cylinder
_refine_ls_extinction_method none
_refine_ls_goodness_of_fit_all 1.057
_refine_ls_hydrogen_treatment constr
_refine_ls_number_parameters 28
_refine_ls_R_I_factor 0.011
_refine_ls_shift/su_max <0.001
_refine_ls_weighting_details 1/(sigma*sigma)
_refine_ls_weighting_scheme sigma
_cod_data_source_file JSSC-2010-183-1133.cif
_cod_data_source_block CaB12H12_3H2O
_cod_original_cell_volume 1811.7(10)
_cod_original_sg_symbol_H-M 'R -3 c'
_cod_database_code 1563589

loop_
_symmetry_equiv_pos_site_id
_symmetry_equiv_pos_as_xyz
1 'x, y, z'
2 '-x, -x+y, -z+1/2'
3 '-x, -y, -z'
4 '-x+y, -x, z'
5 '-x+y, y, z+1/2'
6 '-y, -x, z+1/2'
7 '-y, x-y, z'
8 'y, -x+y, -z'
9 'y, x, -z+1/2'
10 'x-y, -y, -z+1/2'
11 'x-y, x, -z'
12 'x, x-y, z+1/2'
13 '-x-1/3, -x+y+1/3, -z-1/6'
14 '-x-1/3, -y+1/3, -z+1/3'
15 '-x+y-1/3, -x+1/3, z+1/3'
16 '-x+y-1/3, y+1/3, z-1/6'
17 '-y-1/3, -x+1/3, z-1/6'
18 '-y-1/3, x-y+1/3, z+1/3'
19 'y-1/3, -x+y+1/3, -z+1/3'
20 'y-1/3, x+1/3, -z-1/6'
21 'x-y-1/3, -y+1/3, -z-1/6'
22 'x-y-1/3, x+1/3, -z+1/3'
23 'x-1/3, y+1/3, z+1/3'
24 'x-1/3, x-y+1/3, z-1/6'
25 '-x+1/3, -x+y-1/3, -z+1/6'
26 '-x+1/3, -y-1/3, -z-1/3'
27 '-x+y+1/3, -x-1/3, z-1/3'
28 '-x+y+1/3, y-1/3, z+1/6'
29 '-y+1/3, -x-1/3, z+1/6'
30 '-y+1/3, x-y-1/3, z-1/3'
31 'y+1/3, -x+y-1/3, -z-1/3'
32 'y+1/3, x-1/3, -z+1/6'
33 'x-y+1/3, -y-1/3, -z+1/6'
34 'x-y+1/3, x-1/3, -z-1/3'
35 'x+1/3, y-1/3, z-1/3'
36 'x+1/3, x-y-1/3, z+1/6'

loop_
_atom_site_label
_atom_site_type_symbol
_atom_site_symmetry_multiplicity
_atom_site_fract_x
_atom_site_fract_y
_atom_site_fract_z
_atom_site_occupancy
_atom_site_B_iso_or_equiv
Ca1 Ca+2 6 0 0 0.25 1 3.17(23)
O1 O 18 -0.203253 0 0.25 1 6.87(28)
H3 H 36 -0.2267607 0.0575382 0.2192173 1 6.87(28)
B1 B 36 0.1484324 0.1432858 0.0188686 1 3.11(37)
B2 B 36 -0.09173628 -0.08855547 0.07992867 1 3.11(37)
H1 H 36 0.2347682 0.226628 0.02984353 1 3.11(37)
H2 H 36 -0.1450947 -0.1400638 0.1264192 1 3.11(37)

loop_
_geom_angle_atom_site_label_1
_geom_angle_atom_site_label_2
_geom_angle_atom_site_label_3
_geom_angle
_geom_angle_site_symmetry_1
_geom_angle_site_symmetry_2
_geom_angle_site_symmetry_3
O1 Ca1 O1 120.000 7_555 1_555 1_555
O1 Ca1 O1 120.000 2_555 1_555 7_555
O1 Ca1 O1 120.000 2_555 1_555 1_555
H2 Ca1 O1 71.09(44) 4_555 1_555 2_555
H2 Ca1 O1 127.99(85) 4_555 1_555 7_555
H2 Ca1 O1 73.06(41) 4_555 1_555 1_555
H2 Ca1 H2 64.5(14) 7_555 1_555 4_555
H2 Ca1 O1 73.06(41) 7_555 1_555 2_555
H2 Ca1 O1 71.09(44) 7_555 1_555 7_555
H2 Ca1 O1 127.99(85) 7_555 1_555 1_555
H2 Ca1 H2 142.19(88) 9_555 1_555 7_555
H2 Ca1 H2 146.11(82) 9_555 1_555 4_555
H2 Ca1 O1 127.99(85) 9_555 1_555 2_555
H2 Ca1 O1 71.09(44) 9_555 1_555 7_555
H2 Ca1 O1 73.06(41) 9_555 1_555 1_555
H2 Ca1 H2 64.5(14) 10_555 1_555 9_555
H2 Ca1 H2 146.11(82) 10_555 1_555 7_555
H2 Ca1 H2 104.0(17) 10_555 1_555 4_555
H2 Ca1 O1 73.06(41) 10_555 1_555 2_555
H2 Ca1 O1 127.99(85) 10_555 1_555 7_555
H2 Ca1 O1 71.09(44) 10_555 1_555 1_555
H2 Ca1 H2 64.5(14) 2_555 1_555 10_555
H2 Ca1 H2 64.5(14) 2_555 1_555 9_555
H2 Ca1 H2 104.0(17) 2_555 1_555 7_555
H2 Ca1 H2 142.19(88) 2_555 1_555 4_555
H2 Ca1 O1 71.09(44) 2_555 1_555 2_555
H2 Ca1 O1 73.06(41) 2_555 1_555 7_555
H2 Ca1 O1 127.99(85) 2_555 1_555 1_555
H2 Ca1 H2 146.11(82) 1_555 1_555 2_555
H2 Ca1 H2 142.19(88) 1_555 1_555 10_555
H2 Ca1 H2 104.0(17) 1_555 1_555 9_555
H2 Ca1 H2 64.5(14) 1_555 1_555 7_555
H2 Ca1 H2 64.5(14) 1_555 1_555 4_555
H2 Ca1 O1 127.99(85) 1_555 1_555 2_555
H2 Ca1 O1 73.06(41) 1_555 1_555 7_555
H2 Ca1 O1 71.09(44) 1_555 1_555 1_555
H3 Ca1 H2 87.48(37) 9_555 1_555 1_555
H3 Ca1 H2 58.69(45) 9_555 1_555 2_555
H3 Ca1 H2 117.59(84) 9_555 1_555 10_555
H3 Ca1 H2 69.51(30) 9_555 1_555 9_555
H3 Ca1 H2 73.95(59) 9_555 1_555 7_555
H3 Ca1 H2 136.64(81) 9_555 1_555 4_555
H3 Ca1 H2 69.51(30) 1_555 1_555 1_555
H3 Ca1 H2 136.64(81) 1_555 1_555 2_555
H3 Ca1 H2 73.95(59) 1_555 1_555 10_555
H3 Ca1 H2 87.48(37) 1_555 1_555 9_555
H3 Ca1 H2 117.59(84) 1_555 1_555 7_555
H3 Ca1 H2 58.69(45) 1_555 1_555 4_555
H3 Ca1 H2 73.95(59) 10_555 1_555 1_555
H3 Ca1 H2 117.59(84) 10_555 1_555 2_555
H3 Ca1 H2 69.51(30) 10_555 1_555 10_555
H3 Ca1 H2 58.69(45) 10_555 1_555 9_555
H3 Ca1 H2 136.64(81) 10_555 1_555 7_555
H3 Ca1 H2 87.48(37) 10_555 1_555 4_555
H3 Ca1 H2 58.69(45) 7_555 1_555 1_555
H3 Ca1 H2 87.48(37) 7_555 1_555 2_555
H3 Ca1 H2 136.64(81) 7_555 1_555 10_555
H3 Ca1 H2 73.95(59) 7_555 1_555 9_555
H3 Ca1 H2 69.51(30) 7_555 1_555 7_555
H3 Ca1 H2 117.59(84) 7_555 1_555 4_555
H3 Ca1 H2 117.59(84) 4_555 1_555 1_555
H3 Ca1 H2 73.95(59) 4_555 1_555 2_555
H3 Ca1 H2 87.48(37) 4_555 1_555 10_555
H3 Ca1 H2 136.64(81) 4_555 1_555 9_555
H3 Ca1 H2 58.69(45) 4_555 1_555 7_555
H3 Ca1 H2 69.51(30) 4_555 1_555 4_555
H3 Ca1 H2 136.64(81) 2_555 1_555 1_555
H3 Ca1 H2 69.51(30) 2_555 1_555 2_555
H3 Ca1 H2 58.69(45) 2_555 1_555 10_555
H3 Ca1 H2 117.59(84) 2_555 1_555 9_555
H3 Ca1 H2 87.48(37) 2_555 1_555 7_555
H3 Ca1 H2 73.95(59) 2_555 1_555 4_555
B2 Ca1 H3 93.64(14) 7_555 1_555 2_555
B2 Ca1 H3 68.12(12) 7_555 1_555 4_555
B2 Ca1 H3 73.76(14) 7_555 1_555 7_555
B2 Ca1 H3 119.113(88) 7_555 1_555 10_555
B2 Ca1 H3 99.590(86) 7_555 1_555 1_555
B2 Ca1 H3 86.32(12) 7_555 1_555 9_555
B2 Ca1 H2 50.39(80) 7_555 1_555 1_555
B2 Ca1 H2 122.27(87) 7_555 1_555 2_555
B2 Ca1 H2 148.92(77) 7_555 1_555 10_555
B2 Ca1 H2 146.56(77) 7_555 1_555 9_555
B2 Ca1 H2 18.26(85) 7_555 1_555 7_555
B2 Ca1 H2 50.39(80) 7_555 1_555 4_555
B2 Ca1 O1 80.80(13) 7_555 1_555 2_555
B2 Ca1 O1 79.76(13) 7_555 1_555 7_555
B2 Ca1 O1 109.740(84) 7_555 1_555 1_555
B2 Ca1 B2 34.03(14) 4_555 1_555 7_555
B2 Ca1 H3 86.32(12) 4_555 1_555 2_555
B2 Ca1 H3 73.76(14) 4_555 1_555 4_555
B2 Ca1 H3 99.590(86) 4_555 1_555 7_555
B2 Ca1 H3 93.64(14) 4_555 1_555 10_555
B2 Ca1 H3 68.12(12) 4_555 1_555 1_555
B2 Ca1 H3 119.113(88) 4_555 1_555 9_555
B2 Ca1 H2 50.39(80) 4_555 1_555 1_555
B2 Ca1 H2 146.56(77) 4_555 1_555 2_555
B2 Ca1 H2 122.27(87) 4_555 1_555 10_555
B2 Ca1 H2 148.92(77) 4_555 1_555 9_555
B2 Ca1 H2 50.39(80) 4_555 1_555 7_555
B2 Ca1 H2 18.26(85) 4_555 1_555 4_555
B2 Ca1 O1 79.76(13) 4_555 1_555 2_555
B2 Ca1 O1 109.740(84) 4_555 1_555 7_555
B2 Ca1 O1 80.80(13) 4_555 1_555 1_555
B2 Ca1 B2 161.59(26) 9_555 1_555 4_555
B2 Ca1 B2 159.52(26) 9_555 1_555 7_555
B2 Ca1 H3 99.590(86) 9_555 1_555 2_555
B2 Ca1 H3 119.113(88) 9_555 1_555 4_555
B2 Ca1 H3 86.32(12) 9_555 1_555 7_555
B2 Ca1 H3 68.12(12) 9_555 1_555 10_555
B2 Ca1 H3 93.64(14) 9_555 1_555 1_555
B2 Ca1 H3 73.76(14) 9_555 1_555 9_555
B2 Ca1 H2 122.27(87) 9_555 1_555 1_555
B2 Ca1 H2 50.39(80) 9_555 1_555 2_555
B2 Ca1 H2 50.39(80) 9_555 1_555 10_555
B2 Ca1 H2 18.26(85) 9_555 1_555 9_555
B2 Ca1 H2 146.56(77) 9_555 1_555 7_555
B2 Ca1 H2 148.92(77) 9_555 1_555 4_555
B2 Ca1 O1 109.740(84) 9_555 1_555 2_555
B2 Ca1 O1 79.76(13) 9_555 1_555 7_555
B2 Ca1 O1 80.80(13) 9_555 1_555 1_555
B2 Ca1 B2 34.03(14) 10_555 1_555 9_555
B2 Ca1 B2 140.52(17) 10_555 1_555 4_555
B2 Ca1 B2 161.59(26) 10_555 1_555 7_555
B2 Ca1 H3 68.12(12) 10_555 1_555 2_555
B2 Ca1 H3 93.64(14) 10_555 1_555 4_555
B2 Ca1 H3 119.113(88) 10_555 1_555 7_555
B2 Ca1 H3 73.76(14) 10_555 1_555 10_555
B2 Ca1 H3 86.32(12) 10_555 1_555 1_555
B2 Ca1 H3 99.590(86) 10_555 1_555 9_555
B2 Ca1 H2 146.56(77) 10_555 1_555 1_555
B2 Ca1 H2 50.39(80) 10_555 1_555 2_555
B2 Ca1 H2 18.26(85) 10_555 1_555 10_555
B2 Ca1 H2 50.39(80) 10_555 1_555 9_555
B2 Ca1 H2 148.92(77) 10_555 1_555 7_555
B2 Ca1 H2 122.27(87) 10_555 1_555 4_555
B2 Ca1 O1 80.80(13) 10_555 1_555 2_555
B2 Ca1 O1 109.740(84) 10_555 1_555 7_555
B2 Ca1 O1 79.76(13) 10_555 1_555 1_555
B2 Ca1 B2 34.03(14) 2_555 1_555 10_555
B2 Ca1 B2 34.03(14) 2_555 1_555 9_555
B2 Ca1 B2 159.52(26) 2_555 1_555 4_555
B2 Ca1 B2 140.52(17) 2_555 1_555 7_555
B2 Ca1 H3 73.76(14) 2_555 1_555 2_555
B2 Ca1 H3 86.32(12) 2_555 1_555 4_555
B2 Ca1 H3 93.64(14) 2_555 1_555 7_555
B2 Ca1 H3 99.590(86) 2_555 1_555 10_555
B2 Ca1 H3 119.113(88) 2_555 1_555 1_555
B2 Ca1 H3 68.12(12) 2_555 1_555 9_555
B2 Ca1 H2 148.92(77) 2_555 1_555 1_555
B2 Ca1 H2 18.26(85) 2_555 1_555 2_555
B2 Ca1 H2 50.39(80) 2_555 1_555 10_555
B2 Ca1 H2 50.39(80) 2_555 1_555 9_555
B2 Ca1 H2 122.27(87) 2_555 1_555 7_555
B2 Ca1 H2 146.56(77) 2_555 1_555 4_555
B2 Ca1 O1 79.76(13) 2_555 1_555 2_555
B2 Ca1 O1 80.80(13) 2_555 1_555 7_555
B2 Ca1 O1 109.740(84) 2_555 1_555 1_555
B2 Ca1 B2 161.59(26) 1_555 1_555 2_555
B2 Ca1 B2 159.52(26) 1_555 1_555 10_555
B2 Ca1 B2 140.52(17) 1_555 1_555 9_555
B2 Ca1 B2 34.03(14) 1_555 1_555 4_555
B2 Ca1 B2 34.03(14) 1_555 1_555 7_555
B2 Ca1 H3 119.113(88) 1_555 1_555 2_555
B2 Ca1 H3 99.590(86) 1_555 1_555 4_555
B2 Ca1 H3 68.12(12) 1_555 1_555 7_555
B2 Ca1 H3 86.32(12) 1_555 1_555 10_555
B2 Ca1 H3 73.76(14) 1_555 1_555 1_555
B2 Ca1 H3 93.64(14) 1_555 1_555 9_555
B2 Ca1 H2 18.26(85) 1_555 1_555 1_555
B2 Ca1 H2 148.92(77) 1_555 1_555 2_555
B2 Ca1 H2 146.56(77) 1_555 1_555 10_555
B2 Ca1 H2 122.27(87) 1_555 1_555 9_555
B2 Ca1 H2 50.39(80) 1_555 1_555 7_555
B2 Ca1 H2 50.39(80) 1_555 1_555 4_555
B2 Ca1 O1 109.740(84) 1_555 1_555 2_555
B2 Ca1 O1 80.80(13) 1_555 1_555 7_555
B2 Ca1 O1 79.76(13) 1_555 1_555 1_555
H2 O1 Ca1 59.68(17) 1_555 1_555 1_555
H2 O1 H3 101.84(54) 1_555 1_555 1_555
H2 O1 H3 114.42(64) 1_555 1_555 10_555
H2 O1 H2 119.35(33) 10_555 1_555 1_555
H2 O1 Ca1 59.68(17) 10_555 1_555 1_555
H2 O1 H3 114.42(64) 10_555 1_555 1_555
H2 O1 H3 101.84(54) 10_555 1_555 10_555
H2 O1 H2 57.5(14) 9_555 1_555 10_555
H2 O1 H2 90.6(10) 9_555 1_555 1_555
H2 O1 Ca1 58.51(16) 9_555 1_555 1_555
H2 O1 H3 167.56(58) 9_555 1_555 1_555
H2 O1 H3 70.33(22) 9_555 1_555 10_555
H2 O1 H2 117.02(32) 4_555 1_555 9_555
H2 O1 H2 90.6(10) 4_555 1_555 10_555
H2 O1 H2 57.5(14) 4_555 1_555 1_555
H2 O1 Ca1 58.51(16) 4_555 1_555 1_555
H2 O1 H3 70.33(22) 4_555 1_555 1_555
H2 O1 H3 167.56(58) 4_555 1_555 10_555
H1 O1 H2 131.01(19) 15_555 1_555 4_555
H1 O1 H2 94.71(30) 15_555 1_555 9_555
H1 O1 H2 75.53(17) 15_555 1_555 10_555
H1 O1 H2 164.47(59) 15_555 1_555 1_555
H1 O1 Ca1 134.97(31) 15_555 1_555 1_555
H1 O1 H3 73.44(61) 15_555 1_555 1_555
H1 O1 H3 54.50(62) 15_555 1_555 10_555
H1 O1 H1 90.06(63) 32_455 1_555 15_555
H1 O1 H2 94.71(30) 32_455 1_555 4_555
H1 O1 H2 131.01(19) 32_455 1_555 9_555
H1 O1 H2 164.47(59) 32_455 1_555 10_555
H1 O1 H2 75.53(17) 32_455 1_555 1_555
H1 O1 Ca1 134.97(31) 32_455 1_555 1_555
H1 O1 H3 54.50(62) 32_455 1_555 1_555
H1 O1 H3 73.44(61) 32_455 1_555 10_555
H3 H3 O1 37.7750(45) 10_555 1_555 1_555
H2 H3 H3 117.04(42) 22_555 1_555 10_555
H2 H3 O1 150.87(68) 22_555 1_555 1_555
H1 H3 H2 76.9(11) 32_455 1_555 22_555
H1 H3 H3 85.49(66) 32_455 1_555 10_555
H1 H3 O1 107.65(60) 32_455 1_555 1_555
H2 H3 H1 110.03(39) 4_555 1_555 32_455
H2 H3 H2 115.48(60) 4_555 1_555 22_555
H2 H3 H3 127.33(18) 4_555 1_555 10_555
H2 H3 O1 90.498(95) 4_555 1_555 1_555
H3 H3 H2 51.02(23) 14_555 1_555 4_555
H3 H3 H1 98.45(66) 14_555 1_555 32_455
H3 H3 H2 64.46(38) 14_555 1_555 22_555
H1 H3 H3 116.49(78) 15_555 1_555 14_555
H1 H3 H2 146.41(49) 15_555 1_555 4_555
H1 H3 H1 102.41(69) 15_555 1_555 32_455
H1 H3 H2 63.3(15) 15_555 1_555 22_555
H1 H3 H3 62.61(78) 15_555 1_555 10_555
H1 H3 O1 87.81(73) 15_555 1_555 1_555
B2 H3 H1 49.07(77) 22_555 1_555 15_555
B2 H3 H3 71.783(90) 22_555 1_555 14_555
B2 H3 H2 120.73(44) 22_555 1_555 4_555
B2 H3 H1 90.39(55) 22_555 1_555 32_455
B2 H3 H2 17.03(85) 22_555 1_555 22_555
B2 H3 H3 108.629(84) 22_555 1_555 10_555
B2 H3 O1 136.399(66) 22_555 1_555 1_555
H1 H3 B2 48.21(75) 19_555 1_555 22_555
H1 H3 H1 56.9(11) 19_555 1_555 15_555
H1 H3 H3 67.83(24) 19_555 1_555 14_555
H1 H3 H2 91.8(14) 19_555 1_555 4_555
H1 H3 H1 138.35(65) 19_555 1_555 32_455
H1 H3 H2 61.6(14) 19_555 1_555 22_555
H1 H3 H3 109.36(22) 19_555 1_555 10_555
H1 H3 O1 107.10(40) 19_555 1_555 1_555
Ca1 H3 H1 97.77(71) 1_555 1_555 19_555
Ca1 H3 B2 145.69(13) 1_555 1_555 22_555
Ca1 H3 H1 113.35(55) 1_555 1_555 15_555
Ca1 H3 H3 102.1786(26) 1_555 1_555 14_555
Ca1 H3 H2 53.98(11) 1_555 1_555 4_555
Ca1 H3 H1 123.83(44) 1_555 1_555 32_455
Ca1 H3 H2 158.05(54) 1_555 1_555 22_555
Ca1 H3 H3 75.2122(23) 1_555 1_555 10_555
Ca1 H3 O1 37.4372(22) 1_555 1_555 1_555
H2 H3 Ca1 49.83(15) 1_555 1_555 1_555
H2 H3 H1 142.32(46) 1_555 1_555 19_555
H2 H3 B2 161.60(43) 1_555 1_555 22_555
H2 H3 H1 145.6(15) 1_555 1_555 15_555
H2 H3 H3 97.50(69) 1_555 1_555 14_555
H2 H3 H2 55.1(12) 1_555 1_555 4_555
H2 H3 H1 76.15(34) 1_555 1_555 32_455
H2 H3 H2 144.61(51) 1_555 1_555 22_555
H2 H3 H3 83.12(69) 1_555 1_555 10_555
H2 H3 O1 61.05(55) 1_555 1_555 1_555
H1 H3 H2 51.6(10) 7_555 1_555 1_555
H1 H3 Ca1 93.24(68) 7_555 1_555 1_555
H1 H3 H1 127.04(24) 7_555 1_555 19_555
H1 H3 B2 110.41(60) 7_555 1_555 22_555
H1 H3 H1 152.91(45) 7_555 1_555 15_555
H1 H3 H3 59.20(33) 7_555 1_555 14_555
H1 H3 H2 55.1(12) 7_555 1_555 4_555
H1 H3 H1 55.5(11) 7_555 1_555 32_455
H1 H3 H2 94.0(14) 7_555 1_555 22_555
H1 H3 H3 123.54(34) 7_555 1_555 10_555
H1 H3 O1 112.53(54) 7_555 1_555 1_555
H1 B1 B2 68.66(29) 11_555 1_555 4_555
H1 B1 B2 124.57(47) 11_555 1_555 7_555
H1 B1 B2 68.66(29) 11_555 1_555 3_555
H1 B1 B1 124.57(47) 11_555 1_555 8_555
H1 B1 B1 20.03(59) 11_555 1_555 11_555
H1 B1 H1 101.69(59) 11_555 1_555 1_555
H1 B1 H1 137.29(62) 8_555 1_555 11_555
H1 B1 B2 124.57(47) 8_555 1_555 4_555
H1 B1 B2 68.66(29) 8_555 1_555 7_555
H1 B1 B2 68.66(29) 8_555 1_555 3_555
H1 B1 B1 20.03(59) 8_555 1_555 8_555
H1 B1 B1 124.57(47) 8_555 1_555 11_555
H1 B1 H1 101.69(59) 8_555 1_555 1_555
H2 B1 H1 70.28(17) 3_555 1_555 8_555
H2 B1 H1 70.28(17) 3_555 1_555 11_555
H2 B1 B2 124.57(47) 3_555 1_555 4_555
H2 B1 B2 124.57(47) 3_555 1_555 7_555
H2 B1 B2 20.03(59) 3_555 1_555 3_555
H2 B1 B1 68.66(29) 3_555 1_555 8_555
H2 B1 B1 68.66(29) 3_555 1_555 11_555
H2 B1 H1 101.69(59) 3_555 1_555 1_555
H2 B1 H2 137.29(62) 7_555 1_555 3_555
H2 B1 H1 70.28(17) 7_555 1_555 8_555
H2 B1 H1 137.29(62) 7_555 1_555 11_555
H2 B1 B2 68.66(29) 7_555 1_555 4_555
H2 B1 B2 20.03(59) 7_555 1_555 7_555
H2 B1 B2 124.57(47) 7_555 1_555 3_555
H2 B1 B1 68.66(29) 7_555 1_555 8_555
H2 B1 B1 124.57(47) 7_555 1_555 11_555
H2 B1 H1 101.69(59) 7_555 1_555 1_555
H2 B1 H2 70.28(17) 4_555 1_555 7_555
H2 B1 H2 137.29(62) 4_555 1_555 3_555
H2 B1 H1 137.29(62) 4_555 1_555 8_555
H2 B1 H1 70.28(17) 4_555 1_555 11_555
H2 B1 B2 20.03(59) 4_555 1_555 4_555
H2 B1 B2 68.66(29) 4_555 1_555 7_555
H2 B1 B2 124.57(47) 4_555 1_555 3_555
H2 B1 B1 124.57(47) 4_555 1_555 8_555
H2 B1 B1 68.66(29) 4_555 1_555 11_555
H2 B1 H1 101.69(59) 4_555 1_555 1_555
B1 B1 H2 53.93(54) 7_555 1_555 4_555
B1 B1 H2 89.24(51) 7_555 1_555 7_555
B1 B1 H2 89.24(51) 7_555 1_555 3_555
B1 B1 H1 110.03(59) 7_555 1_555 8_555
B1 B1 H1 53.93(54) 7_555 1_555 11_555
B1 B1 H2 89.24(51) 4_555 1_555 4_555
B1 B1 H2 53.93(54) 4_555 1_555 7_555
B1 B1 H2 89.24(51) 4_555 1_555 3_555
B1 B1 H1 53.93(54) 4_555 1_555 8_555
B1 B1 H1 110.03(59) 4_555 1_555 11_555
B2 B1 H2 110.03(59) 11_555 1_555 4_555
B2 B1 H2 89.24(51) 11_555 1_555 7_555
B2 B1 H2 53.93(54) 11_555 1_555 3_555
B2 B1 H1 53.93(54) 11_555 1_555 8_555
B2 B1 H1 89.24(51) 11_555 1_555 11_555
B2 B1 H2 53.93(54) 1_555 1_555 4_555
B2 B1 H2 53.93(54) 1_555 1_555 7_555
B2 B1 H2 110.03(59) 1_555 1_555 3_555
B2 B1 H1 89.24(51) 1_555 1_555 8_555
B2 B1 H1 89.24(51) 1_555 1_555 11_555
B2 B1 H2 89.24(51) 8_555 1_555 4_555
B2 B1 H2 110.03(59) 8_555 1_555 7_555
B2 B1 H2 53.93(54) 8_555 1_555 3_555
B2 B1 H1 89.24(51) 8_555 1_555 8_555
B2 B1 H1 53.93(54) 8_555 1_555 11_555
H1 B2 B1 124.57(47) 4_555 1_555 7_555
H1 B2 B1 20.03(59) 4_555 1_555 4_555
H1 B2 B2 124.57(47) 4_555 1_555 4_555
H1 B2 B2 68.66(29) 4_555 1_555 7_555
H1 B2 B1 68.66(29) 4_555 1_555 3_555
H1 B2 H2 101.69(59) 4_555 1_555 1_555
H1 B2 H1 70.28(17) 3_555 1_555 4_555
H1 B2 B1 68.66(29) 3_555 1_555 7_555
H1 B2 B1 68.66(29) 3_555 1_555 4_555
H1 B2 B2 124.57(47) 3_555 1_555 4_555
H1 B2 B2 124.57(47) 3_555 1_555 7_555
H1 B2 B1 20.03(59) 3_555 1_555 3_555
H1 B2 H2 101.69(59) 3_555 1_555 1_555
H2 B2 H1 137.29(62) 7_555 1_555 3_555
H2 B2 H1 70.28(17) 7_555 1_555 4_555
H2 B2 B1 124.57(47) 7_555 1_555 7_555
H2 B2 B1 68.66(29) 7_555 1_555 4_555
H2 B2 B2 68.66(29) 7_555 1_555 4_555
H2 B2 B2 20.03(59) 7_555 1_555 7_555
H2 B2 B1 124.57(47) 7_555 1_555 3_555
H2 B2 H2 101.69(59) 7_555 1_555 1_555
H2 B2 H2 70.28(17) 4_555 1_555 7_555
H2 B2 H1 137.29(62) 4_555 1_555 3_555
H2 B2 H1 137.29(62) 4_555 1_555 4_555
H2 B2 B1 68.66(29) 4_555 1_555 7_555
H2 B2 B1 124.57(47) 4_555 1_555 4_555
H2 B2 B2 20.03(59) 4_555 1_555 4_555
H2 B2 B2 68.66(29) 4_555 1_555 7_555
H2 B2 B1 124.57(47) 4_555 1_555 3_555
H2 B2 H2 101.69(59) 4_555 1_555 1_555
H1 B2 H2 70.28(17) 7_555 1_555 4_555
H1 B2 H2 137.29(62) 7_555 1_555 7_555
H1 B2 H1 70.28(17) 7_555 1_555 3_555
H1 B2 H1 137.29(62) 7_555 1_555 4_555
H1 B2 B1 20.03(59) 7_555 1_555 7_555
H1 B2 B1 124.57(47) 7_555 1_555 4_555
H1 B2 B2 68.66(29) 7_555 1_555 4_555
H1 B2 B2 124.57(47) 7_555 1_555 7_555
H1 B2 B1 68.66(29) 7_555 1_555 3_555
H1 B2 H2 101.69(59) 7_555 1_555 1_555
B1 B2 H1 110.03(59) 8_555 1_555 7_555
B1 B2 H2 89.24(51) 8_555 1_555 4_555
B1 B2 H2 53.93(54) 8_555 1_555 7_555
B1 B2 H1 89.24(51) 8_555 1_555 3_555
B1 B2 H1 53.93(54) 8_555 1_555 4_555
B1 B2 H1 53.93(54) 11_555 1_555 7_555
B1 B2 H2 53.93(54) 11_555 1_555 4_555
B1 B2 H2 89.24(51) 11_555 1_555 7_555
B1 B2 H1 89.24(51) 11_555 1_555 3_555
B1 B2 H1 110.03(59) 11_555 1_555 4_555
B1 B2 H1 89.24(51) 1_555 1_555 7_555
B1 B2 H2 53.93(54) 1_555 1_555 4_555
B1 B2 H2 53.93(54) 1_555 1_555 7_555
B1 B2 H1 110.03(59) 1_555 1_555 3_555
B1 B2 H1 89.24(51) 1_555 1_555 4_555
B2 B2 H1 89.24(51) 11_555 1_555 7_555
B2 B2 H2 110.03(59) 11_555 1_555 4_555
B2 B2 H2 89.24(51) 11_555 1_555 7_555
B2 B2 H1 53.93(54) 11_555 1_555 3_555
B2 B2 H1 53.93(54) 11_555 1_555 4_555
B2 B2 H1 53.93(54) 8_555 1_555 7_555
B2 B2 H2 89.24(51) 8_555 1_555 4_555
B2 B2 H2 110.03(59) 8_555 1_555 7_555
B2 B2 H1 53.93(54) 8_555 1_555 3_555
B2 B2 H1 89.24(51) 8_555 1_555 4_555
H3 B2 B2 117.47(14) 19_545 1_555 8_555
H3 B2 B2 102.71(22) 19_545 1_555 11_555
H3 B2 B1 155.47(49) 19_545 1_555 1_555
H3 B2 B1 152.57(24) 19_545 1_555 11_555
H3 B2 B1 119.81(46) 19_545 1_555 8_555
H3 B2 H1 108.92(65) 19_545 1_555 7_555
H3 B2 H2 147.20(64) 19_545 1_555 4_555
H3 B2 H2 113.02(63) 19_545 1_555 7_555
H3 B2 H1 63.62(55) 19_545 1_555 3_555
H3 B2 H1 66.24(70) 19_545 1_555 4_555
H3 B2 B1 121.76(44) 19_545 1_555 7_555
H3 B2 B1 83.95(44) 19_545 1_555 4_555
H3 B2 B2 167.12(31) 19_545 1_555 4_555
H3 B2 B2 125.76(53) 19_545 1_555 7_555
H3 B2 B1 81.881(93) 19_545 1_555 3_555
H3 B2 H2 45.60(20) 19_545 1_555 1_555
Ca1 B2 H3 97.06(16) 1_555 1_555 19_545
Ca1 B2 B2 144.979(91) 1_555 1_555 8_555
Ca1 B2 B2 144.979(90) 1_555 1_555 11_555
Ca1 B2 B1 91.16(11) 1_555 1_555 1_555
Ca1 B2 B1 108.982(91) 1_555 1_555 11_555
Ca1 B2 B1 108.982(90) 1_555 1_555 8_555
Ca1 B2 H1 111.35(30) 1_555 1_555 7_555
Ca1 B2 H2 56.26(47) 1_555 1_555 4_555
Ca1 B2 H2 56.26(47) 1_555 1_555 7_555
Ca1 B2 H1 158.82(60) 1_555 1_555 3_555
Ca1 B2 H1 111.35(30) 1_555 1_555 4_555
Ca1 B2 B1 120.406(38) 1_555 1_555 7_555
Ca1 B2 B1 120.406(35) 1_555 1_555 4_555
Ca1 B2 B2 72.984(94) 1_555 1_555 4_555
Ca1 B2 B2 72.984(92) 1_555 1_555 7_555
Ca1 B2 B1 178.84(11) 1_555 1_555 3_555
Ca1 B2 H2 57.13(11) 1_555 1_555 1_555
B1 H1 B1 38.25(59) 8_555 1_555 1_555
B1 H1 B1 72.1(11) 11_555 1_555 8_555
B1 H1 B1 38.25(59) 11_555 1_555 1_555
B2 H1 B1 72.1(11) 7_555 1_555 11_555
B2 H1 B1 42.68(58) 7_555 1_555 8_555
B2 H1 B1 38.25(59) 7_555 1_555 1_555
B2 H1 B2 72.1(11) 3_555 1_555 7_555
B2 H1 B1 42.68(58) 3_555 1_555 11_555
B2 H1 B1 42.68(58) 3_555 1_555 8_555
B2 H1 B1 38.25(59) 3_555 1_555 1_555
B2 H1 B2 72.1(11) 4_555 1_555 3_555
B2 H1 B2 42.68(58) 4_555 1_555 7_555
B2 H1 B1 42.68(58) 4_555 1_555 11_555
B2 H1 B1 72.1(11) 4_555 1_555 8_555
B2 H1 B1 38.25(59) 4_555 1_555 1_555
H3 H1 B2 142.71(78) 32_565 1_555 4_555
H3 H1 B2 97.10(16) 32_565 1_555 3_555
H3 H1 B2 166.55(83) 32_565 1_555 7_555
H3 H1 B1 105.72(59) 32_565 1_555 11_555
H3 H1 B1 123.87(42) 32_565 1_555 8_555
H3 H1 B1 133.85(69) 32_565 1_555 1_555
H1 H1 H3 74.3(13) 33_565 1_555 32_565
H1 H1 B2 100.94(21) 33_565 1_555 4_555
H1 H1 B2 156.12(60) 33_565 1_555 3_555
H1 H1 B2 118.74(35) 33_565 1_555 7_555
H1 H1 B1 117.24(56) 33_565 1_555 11_555
H1 H1 B1 158.23(67) 33_565 1_555 8_555
H1 H1 B1 139.18(42) 33_565 1_555 1_555
H1 H1 H1 102.13(43) 11_555 1_555 33_565
H1 H1 H3 89.37(82) 11_555 1_555 32_565
H1 H1 B2 54.859(86) 11_555 1_555 4_555
H1 H1 B2 54.859(85) 11_555 1_555 3_555
H1 H1 B2 90.76(51) 11_555 1_555 7_555
H1 H1 B1 20.03(59) 11_555 1_555 11_555
H1 H1 B1 90.76(51) 11_555 1_555 8_555
H1 H1 B1 58.2825(12) 11_555 1_555 1_555
H1 H1 H1 108.0000(71) 8_555 1_555 11_555
H1 H1 H1 149.02(53) 8_555 1_555 33_565
H1 H1 H3 112.49(63) 8_555 1_555 32_565
H1 H1 B2 90.76(51) 8_555 1_555 4_555
H1 H1 B2 54.859(85) 8_555 1_555 3_555
H1 H1 B2 54.859(86) 8_555 1_555 7_555
H1 H1 B1 90.76(51) 8_555 1_555 11_555
H1 H1 B1 20.03(59) 8_555 1_555 8_555
H2 H1 H1 146.90(73) 3_555 1_555 33_565
H2 H1 H3 77.68(62) 3_555 1_555 32_565
H2 H1 B2 90.76(51) 3_555 1_555 4_555
H2 H1 B2 20.03(59) 3_555 1_555 3_555
H2 H1 B2 90.76(51) 3_555 1_555 7_555
H2 H1 B1 54.859(85) 3_555 1_555 11_555
H2 H1 B1 54.859(85) 3_555 1_555 8_555
H2 H1 H1 104.00(73) 7_555 1_555 33_565
H2 H1 H3 162.37(82) 7_555 1_555 32_565
H2 H1 B2 54.859(85) 7_555 1_555 4_555
H2 H1 B2 90.76(51) 7_555 1_555 3_555
H2 H1 B2 20.03(59) 7_555 1_555 7_555
H2 H1 B1 90.76(51) 7_555 1_555 11_555
H2 H1 B1 54.859(87) 7_555 1_555 8_555
H2 H1 H1 80.91(43) 4_555 1_555 33_565
H2 H1 H3 135.22(74) 4_555 1_555 32_565
H2 H1 B2 20.03(59) 4_555 1_555 4_555
H2 H1 B2 90.76(51) 4_555 1_555 3_555
H2 H1 B2 54.859(85) 4_555 1_555 7_555
H2 H1 B1 54.859(87) 4_555 1_555 11_555
H2 H1 B1 90.76(51) 4_555 1_555 8_555
H2 H1 B1 58.2825(98) 4_555 1_555 1_555
H3 H1 H2 121.54(66) 30_565 1_555 4_555
H3 H1 H2 157.69(70) 30_565 1_555 7_555
H3 H1 H2 49.69(70) 30_565 1_555 3_555
H3 H1 H1 101.65(52) 30_565 1_555 8_555
H3 H1 H1 63.36(75) 30_565 1_555 11_555
H3 H1 H1 98.1(14) 30_565 1_555 33_565
H3 H1 H3 31.90(16) 30_565 1_555 32_565
H3 H1 B2 117.76(91) 30_565 1_555 4_555
H3 H1 B2 67.30(27) 30_565 1_555 3_555
H3 H1 B2 139.3(13) 30_565 1_555 7_555
H3 H1 B1 76.03(52) 30_565 1_555 11_555
H3 H1 B1 103.42(60) 30_565 1_555 8_555
H3 H1 B1 102.19(81) 30_565 1_555 1_555
H3 H1 H3 135.89(86) 22_655 1_555 30_565
H3 H1 H2 102.54(40) 22_655 1_555 4_555
H3 H1 H2 48.65(72) 22_655 1_555 7_555
H3 H1 H2 118.01(50) 22_655 1_555 3_555
H3 H1 H1 59.69(67) 22_655 1_555 8_555
H3 H1 H1 156.30(80) 22_655 1_555 11_555
H3 H1 H1 89.60(17) 22_655 1_555 33_565
H3 H1 H3 113.8(12) 22_655 1_555 32_565
H3 H1 B2 103.01(66) 22_655 1_555 4_555
H3 H1 B2 114.13(87) 22_655 1_555 3_555
H3 H1 B2 65.55(44) 22_655 1_555 7_555
H3 H1 B1 137.2(14) 22_655 1_555 11_555
H3 H1 B1 72.52(52) 22_655 1_555 8_555
H3 H1 B1 99.58(87) 22_655 1_555 1_555
O1 H1 H3 131.4(12) 30_565 1_555 22_655
O1 H1 H3 18.75(13) 30_565 1_555 30_565
O1 H1 H2 121.84(67) 30_565 1_555 4_555
O1 H1 H2 176.19(53) 30_565 1_555 7_555
O1 H1 H2 68.40(58) 30_565 1_555 3_555
O1 H1 H1 116.38(46) 30_565 1_555 8_555
O1 H1 H1 71.54(79) 30_565 1_555 11_555
O1 H1 H1 79.7(13) 30_565 1_555 33_565
O1 H1 H3 17.85(11) 30_565 1_555 32_565
O1 H1 B2 125.50(75) 30_565 1_555 4_555
O1 H1 B2 85.92(20) 30_565 1_555 3_555
O1 H1 B2 157.4(13) 30_565 1_555 7_555
O1 H1 B1 88.07(53) 30_565 1_555 11_555
O1 H1 B1 121.34(43) 30_565 1_555 8_555
O1 H1 B1 119.26(74) 30_565 1_555 1_555
H2 H1 O1 64.87(67) 24_655 1_555 30_565
H2 H1 H3 67.93(33) 24_655 1_555 22_655
H2 H1 H3 68.68(72) 24_655 1_555 30_565
H2 H1 H2 167.08(13) 24_655 1_555 4_555
H2 H1 H2 114.08(53) 24_655 1_555 7_555
H2 H1 H2 84.587(35) 24_655 1_555 3_555
H2 H1 H1 75.36(49) 24_655 1_555 8_555
H2 H1 H1 131.62(35) 24_655 1_555 11_555
H2 H1 H1 90.07(54) 24_655 1_555 33_565
H2 H1 H3 48.95(60) 24_655 1_555 32_565
H2 H1 B2 165.88(86) 24_655 1_555 4_555
H2 H1 B2 101.05(40) 24_655 1_555 3_555
H2 H1 B2 123.87(48) 24_655 1_555 7_555
H2 H1 B1 138.06(17) 24_655 1_555 11_555
H2 H1 B1 94.38(48) 24_655 1_555 8_555
H2 H1 B1 130.29(37) 24_655 1_555 1_555
H3 H1 H2 102.91(57) 4_555 1_555 24_655
H3 H1 O1 129.3(12) 4_555 1_555 30_565
H3 H1 H3 52.96(24) 4_555 1_555 22_655
H3 H1 H3 148.0(13) 4_555 1_555 30_565
H3 H1 H2 64.20(55) 4_555 1_555 4_555
H3 H1 H2 54.33(66) 4_555 1_555 7_555
H3 H1 H2 162.31(67) 4_555 1_555 3_555
H3 H1 H1 105.94(49) 4_555 1_555 8_555
H3 H1 H1 120.93(43) 4_555 1_555 11_555
H3 H1 H1 50.19(12) 4_555 1_555 33_565
H3 H1 H3 119.4(13) 4_555 1_555 32_565
H3 H1 B2 78.11(24) 4_555 1_555 4_555
H3 H1 B2 143.5(13) 4_555 1_555 3_555
H3 H1 B2 71.72(26) 4_555 1_555 7_555
H3 H1 B1 119.00(67) 4_555 1_555 11_555
H3 H1 B1 108.10(58) 4_555 1_555 8_555
H3 H1 B1 105.97(70) 4_555 1_555 1_555
H3 H2 B2 117.37(88) 19_545 1_555 1_555
B2 H2 H3 123.85(84) 7_555 1_555 19_545
B2 H2 B2 38.25(59) 7_555 1_555 1_555
B2 H2 B2 42.68(58) 4_555 1_555 7_555
B2 H2 H3 155.5(14) 4_555 1_555 19_545
B2 H2 B2 38.25(59) 4_555 1_555 1_555
B1 H2 B2 72.1(11) 3_555 1_555 4_555
B1 H2 B2 72.1(11) 3_555 1_555 7_555
B1 H2 H3 84.29(33) 3_555 1_555 19_545
B1 H2 B2 38.25(59) 3_555 1_555 1_555
B1 H2 B1 42.68(58) 4_555 1_555 3_555
B1 H2 B2 72.1(11) 4_555 1_555 4_555
B1 H2 B2 42.68(58) 4_555 1_555 7_555
B1 H2 H3 86.16(55) 4_555 1_555 19_545
B1 H2 B2 38.25(59) 4_555 1_555 1_555
B1 H2 B1 72.1(11) 7_555 1_555 4_555
B1 H2 B1 42.68(58) 7_555 1_555 3_555
B1 H2 B2 42.68(58) 7_555 1_555 4_555
B1 H2 B2 72.1(11) 7_555 1_555 7_555
B1 H2 H3 120.29(62) 7_555 1_555 19_545
B1 H2 B2 38.25(59) 7_555 1_555 1_555
Ca1 H2 B1 112.54(71) 1_555 1_555 7_555
Ca1 H2 B1 112.54(71) 1_555 1_555 4_555
Ca1 H2 B1 142.9(14) 1_555 1_555 3_555
Ca1 H2 B2 73.35(35) 1_555 1_555 4_555
Ca1 H2 B2 73.35(35) 1_555 1_555 7_555
Ca1 H2 H3 127.1(13) 1_555 1_555 19_545
Ca1 H2 B2 104.62(86) 1_555 1_555 1_555
H3 H2 Ca1 67.33(46) 7_555 1_555 1_555
H3 H2 B1 158.3(14) 7_555 1_555 7_555
H3 H2 B1 87.66(34) 7_555 1_555 4_555
H3 H2 B1 123.96(46) 7_555 1_555 3_555
H3 H2 B2 123.93(58) 7_555 1_555 4_555
H3 H2 B2 87.64(45) 7_555 1_555 7_555
H3 H2 H3 64.52(60) 7_555 1_555 19_545
H3 H2 B2 120.01(81) 7_555 1_555 1_555
H2 H2 H3 70.54(73) 7_555 1_555 7_555
H2 H2 Ca1 57.77(69) 7_555 1_555 1_555
H2 H2 B1 90.76(51) 7_555 1_555 7_555
H2 H2 B1 54.859(86) 7_555 1_555 4_555
H2 H2 B1 90.76(51) 7_555 1_555 3_555
H2 H2 B2 54.859(85) 7_555 1_555 4_555
H2 H2 B2 20.03(59) 7_555 1_555 7_555
H2 H2 H3 120.73(74) 7_555 1_555 19_545
H2 H2 B2 58.2825(79) 7_555 1_555 1_555
H2 H2 H3 119.36(40) 4_555 1_555 7_555
H2 H2 Ca1 57.77(69) 4_555 1_555 1_555
H2 H2 B1 54.859(86) 4_555 1_555 7_555
H2 H2 B1 90.76(51) 4_555 1_555 4_555
H2 H2 B1 90.76(51) 4_555 1_555 3_555
H2 H2 B2 20.03(59) 4_555 1_555 4_555
H2 H2 B2 54.859(85) 4_555 1_555 7_555
H2 H2 H3 174.98(78) 4_555 1_555 19_545
H2 H2 B2 58.2825(79) 4_555 1_555 1_555
H1 H2 H3 119.40(27) 3_555 1_555 7_555
H1 H2 Ca1 162.90(86) 3_555 1_555 1_555
H1 H2 B1 54.859(86) 3_555 1_555 7_555
H1 H2 B1 54.859(86) 3_555 1_555 4_555
H1 H2 B1 20.03(59) 3_555 1_555 3_555
H1 H2 B2 90.76(51) 3_555 1_555 4_555
H1 H2 B2 90.76(51) 3_555 1_555 7_555
H1 H2 H3 66.98(75) 3_555 1_555 19_545
H1 H2 B2 58.283(17) 3_555 1_555 1_555
H1 H2 H3 70.56(65) 4_555 1_555 7_555
H1 H2 Ca1 112.77(41) 4_555 1_555 1_555
H1 H2 B1 90.76(51) 4_555 1_555 7_555
H1 H2 B1 20.03(59) 4_555 1_555 4_555
H1 H2 B1 54.859(86) 4_555 1_555 3_555
H1 H2 B2 90.76(51) 4_555 1_555 4_555
H1 H2 B2 54.859(85) 4_555 1_555 7_555
H1 H2 H3 69.74(89) 4_555 1_555 19_545
H1 H2 B2 58.2825(98) 4_555 1_555 1_555
H1 H2 H3 178.29(79) 7_555 1_555 7_555
H1 H2 Ca1 112.77(41) 7_555 1_555 1_555
H1 H2 B1 20.03(59) 7_555 1_555 7_555
H1 H2 B1 90.76(51) 7_555 1_555 4_555
H1 H2 B1 54.859(86) 7_555 1_555 3_555
H1 H2 B2 54.859(85) 7_555 1_555 4_555
H1 H2 B2 90.76(51) 7_555 1_555 7_555
H1 H2 H3 116.02(60) 7_555 1_555 19_545
H1 H2 B2 58.2825(98) 7_555 1_555 1_555
O1 H2 H1 81.31(51) 1_555 1_555 7_555
O1 H2 H1 161.86(22) 1_555 1_555 4_555
O1 H2 H1 136.20(21) 1_555 1_555 3_555
O1 H2 H2 62.48(74) 1_555 1_555 4_555
O1 H2 H2 102.63(40) 1_555 1_555 7_555
O1 H2 H3 99.82(96) 1_555 1_555 7_555
O1 H2 Ca1 49.23(32) 1_555 1_555 1_555
O1 H2 B1 94.91(31) 1_555 1_555 7_555
O1 H2 B1 152.5(11) 1_555 1_555 4_555
O1 H2 B1 136.14(63) 1_555 1_555 3_555
O1 H2 B2 81.91(35) 1_555 1_555 4_555
O1 H2 B2 110.78(42) 1_555 1_555 7_555
O1 H2 H3 121.0(15) 1_555 1_555 19_545
O1 H2 B2 119.08(76) 1_555 1_555 1_555
O1 H2 O1 86.50(70) 7_555 1_555 1_555
O1 H2 H1 160.60(30) 7_555 1_555 7_555
O1 H2 H1 80.12(50) 7_555 1_555 4_555
O1 H2 H1 136.05(23) 7_555 1_555 3_555
O1 H2 H2 100.94(41) 7_555 1_555 4_555
O1 H2 H2 60.05(74) 7_555 1_555 7_555
O1 H2 H3 19.17(13) 7_555 1_555 7_555
O1 H2 Ca1 48.43(30) 7_555 1_555 1_555
O1 H2 B1 150.2(11) 7_555 1_555 7_555
O1 H2 B1 93.22(31) 7_555 1_555 4_555
O1 H2 B1 134.83(67) 7_555 1_555 3_555
O1 H2 B2 108.61(43) 7_555 1_555 4_555
O1 H2 B2 79.49(34) 7_555 1_555 7_555
O1 H2 H3 83.21(76) 7_555 1_555 19_545
O1 H2 B2 116.72(76) 7_555 1_555 1_555
H1 H2 O1 95.39(54) 36_455 1_555 7_555
H1 H2 O1 69.38(83) 36_455 1_555 1_555
H1 H2 H1 94.36(39) 36_455 1_555 7_555
H1 H2 H1 123.79(36) 36_455 1_555 4_555
H1 H2 H1 92.44(10) 36_455 1_555 3_555
H1 H2 H2 127.61(40) 36_455 1_555 4_555
H1 H2 H2 155.10(26) 36_455 1_555 7_555
H1 H2 H3 87.25(46) 36_455 1_555 7_555
H1 H2 Ca1 103.88(91) 36_455 1_555 1_555
H1 H2 B1 113.02(79) 36_455 1_555 7_555
H1 H2 B1 137.78(19) 36_455 1_555 4_555
H1 H2 B1 111.52(53) 36_455 1_555 3_555
H1 H2 B2 141.26(71) 36_455 1_555 4_555
H1 H2 B2 174.83(46) 36_455 1_555 7_555
H1 H2 H3 54.16(50) 36_455 1_555 19_545
H1 H2 B2 146.50(23) 36_455 1_555 1_555
H3 H2 H1 73.62(87) 1_555 1_555 36_455
H3 H2 O1 102.71(68) 1_555 1_555 7_555
H3 H2 O1 17.105(71) 1_555 1_555 1_555
H3 H2 H1 64.23(52) 1_555 1_555 7_555
H3 H2 H1 162.32(71) 1_555 1_555 4_555
H3 H2 H1 120.96(33) 1_555 1_555 3_555
H3 H2 H2 54.34(70) 1_555 1_555 4_555
H3 H2 H2 105.94(46) 1_555 1_555 7_555
H3 H2 H3 116.87(97) 1_555 1_555 7_555
H3 H2 Ca1 60.66(29) 1_555 1_555 1_555
H3 H2 B1 78.14(28) 1_555 1_555 7_555
H3 H2 B1 143.6(13) 1_555 1_555 4_555
H3 H2 B1 119.03(66) 1_555 1_555 3_555
H3 H2 B2 71.74(37) 1_555 1_555 4_555
H3 H2 B2 108.11(60) 1_555 1_555 7_555
H3 H2 H3 127.8(13) 1_555 1_555 19_545
H3 H2 B2 105.99(75) 1_555 1_555 1_555

loop_
_geom_bond_atom_site_label_1
_geom_bond_atom_site_label_2
_geom_bond_distance
_geom_bond_site_symmetry_1
_geom_bond_site_symmetry_2
Ca1 H2 2.602(10) 1_555 4_555
Ca1 H2 2.602(10) 1_555 7_555
Ca1 H2 2.602(10) 1_555 9_555
Ca1 H2 2.602(10) 1_555 10_555
Ca1 H2 2.602(10) 1_555 2_555
Ca1 H2 2.602(10) 1_555 1_555
Ca1 B2 2.9974(29) 1_555 7_555
Ca1 B2 2.9974(29) 1_555 4_555
Ca1 B2 2.9974(29) 1_555 9_555
Ca1 B2 2.9974(29) 1_555 10_555
Ca1 B2 2.9974(29) 1_555 2_555
Ca1 B2 2.9974(29) 1_555 1_555
O1 H2 2.851(21) 1_555 1_555
O1 H2 2.851(21) 1_555 10_555
O1 H2 2.918(20) 1_555 9_555
O1 H2 2.918(20) 1_555 4_555
O1 H1 2.979(21) 1_555 15_555
O1 H1 2.979(21) 1_555 32_455
H3 H2 2.368(19) 1_555 22_555
H3 H1 2.545(28) 1_555 32_455
H3 H2 2.748(22) 1_555 4_555
H3 H1 2.858(11) 1_555 15_555
H3 B2 2.9430(49) 1_555 22_555
H3 H1 2.959(18) 1_555 19_555
H3 H2 3.189(15) 1_555 1_555
H3 H1 3.190(11) 1_555 7_555
B1 H1 0.970(40) 1_555 1_555
B1 B1 1.7543(55) 1_555 11_555
B1 B1 1.7543(55) 1_555 8_555
B1 B2 1.7543(55) 1_555 3_555
B1 B2 1.7543(55) 1_555 7_555
B1 B2 1.7543(55) 1_555 4_555
B1 H1 2.410(32) 1_555 11_555
B1 H1 2.410(32) 1_555 8_555
B1 H2 2.410(32) 1_555 3_555
B1 H2 2.410(32) 1_555 7_555
B1 H2 2.410(32) 1_555 4_555
B1 B1 2.8385(89) 1_555 7_555
B1 B1 2.8385(89) 1_555 4_555
B1 B2 2.8385(89) 1_555 11_555
B1 B2 2.8385(89) 1_555 1_555
B1 B2 2.8385(89) 1_555 8_555
B2 H2 0.970(40) 1_555 1_555
B2 B1 1.7543(55) 1_555 3_555
B2 B2 1.7543(55) 1_555 7_555
B2 B2 1.7543(55) 1_555 4_555
B2 B1 1.7543(55) 1_555 4_555
B2 B1 1.7543(55) 1_555 7_555
B2 H1 2.410(32) 1_555 4_555
B2 H1 2.410(32) 1_555 3_555
B2 H2 2.410(32) 1_555 7_555
B2 H2 2.410(32) 1_555 4_555
B2 H1 2.410(32) 1_555 7_555
B2 B1 2.8385(89) 1_555 8_555
B2 B1 2.8385(89) 1_555 11_555
B2 B1 2.8385(89) 1_555 1_555
B2 B2 2.8385(89) 1_555 11_555
B2 B2 2.8385(89) 1_555 8_555
B2 H3 2.9430(54) 1_555 19_545
B2 Ca1 2.9974(32) 1_555 1_555
H1 B1 0.970(40) 1_555 1_555
H1 B1 2.410(32) 1_555 8_555
H1 B1 2.410(32) 1_555 11_555
H1 B2 2.410(32) 1_555 7_555
H1 B2 2.410(32) 1_555 3_555
H1 B2 2.410(32) 1_555 4_555
H1 H3 2.545(28) 1_555 32_565
H1 H1 2.731(62) 1_555 33_565
H1 H1 2.775(42) 1_555 11_555
H1 H1 2.775(42) 1_555 8_555
H1 H2 2.775(42) 1_555 3_555
H1 H2 2.775(42) 1_555 7_555
H1 H2 2.775(42) 1_555 4_555
H1 H3 2.858(11) 1_555 30_565
H1 H3 2.959(18) 1_555 22_655
H1 O1 2.979(21) 1_555 30_565
H1 H2 3.058(61) 1_555 24_655
H1 H3 3.190(11) 1_555 4_555
H2 B2 0.970(40) 1_555 1_555
H2 H3 2.368(19) 1_555 19_545
H2 B2 2.410(32) 1_555 7_555
H2 B2 2.410(32) 1_555 4_555
H2 B1 2.410(32) 1_555 3_555
H2 B1 2.410(32) 1_555 4_555
H2 B1 2.410(32) 1_555 7_555
H2 Ca1 2.602(10) 1_555 1_555
H2 H3 2.748(22) 1_555 7_555
H2 H2 2.775(42) 1_555 7_555
H2 H2 2.775(42) 1_555 4_555
H2 H1 2.775(42) 1_555 3_555
H2 H1 2.775(42) 1_555 4_555
H2 H1 2.775(42) 1_555 7_555
H2 O1 2.851(21) 1_555 1_555
H2 O1 2.918(20) 1_555 7_555
H2 H1 3.058(61) 1_555 36_455
H2 H3 3.189(15) 1_555 1_555
